data_4073998
loop_
_publ_author_name
'Zeimentz, Peter M.'
'Okuda, Jun'

_publ_section_title
;
 Cationic Aryl Complexes of the Rare-Earth Metals
;
_journal_issue 25
_journal_name_full Organometallics
_journal_page_first 6388
_journal_paper_doi 10.1021/om7007953
_journal_volume 26
_journal_year 2007
_chemical_formula_moiety 'C26 H45 Lu O5, 2(C24 H20 B), 2(C4 H8 O)'
_chemical_formula_sum 'C82 H101 B2 Lu O7'
_chemical_formula_weight 1395.22
_space_group_IT_number 19
_symmetry_cell_setting orthorhombic
_symmetry_Int_Tables_number 19
_symmetry_space_group_name_Hall 'P 2ac 2ab'
_symmetry_space_group_name_H-M 'P 21 21 21'
_atom_sites_solution_hydrogens geom
_atom_sites_solution_primary direct
_atom_sites_solution_secondary difmap
_audit_creation_method SHELXL-97
_cell_angle_alpha 90.00
_cell_angle_beta 90.00
_cell_angle_gamma 90.00
_cell_formula_units_Z 4
_cell_length_a 12.3689(15)
_cell_length_b 13.8132(16)
_cell_length_c 41.361(5)
_cell_measurement_reflns_used 832
_cell_measurement_temperature 130
_cell_measurement_theta_max 15.83
_cell_measurement_theta_min 2.95
_cell_volume 7066.7(15)
_computing_cell_refinement 'Bruker SMART'
_computing_data_collection 'Bruker SMART'
_computing_data_reduction 'Bruker SAINT'
_computing_structure_refinement 'SHELXL-97 (Sheldrick, 1997)'
_computing_structure_solution 'SHELXS-97 (Sheldrick, 1997)'
_diffrn_ambient_temperature 130
_diffrn_measured_fraction_theta_full 1.000
_diffrn_measured_fraction_theta_max 1.000
_diffrn_measurement_device_type 'CCD area detector'
_diffrn_measurement_method 'omega scans'
_diffrn_radiation_monochromator graphite
_diffrn_radiation_type MoK\a
_diffrn_radiation_wavelength 0.71073
_diffrn_reflns_av_R_equivalents 0.0917
_diffrn_reflns_av_sigmaI/netI 0.1251
_diffrn_reflns_limit_h_max 14
_diffrn_reflns_limit_h_min -14
_diffrn_reflns_limit_k_max 15
_diffrn_reflns_limit_k_min -16
_diffrn_reflns_limit_l_max 49
_diffrn_reflns_limit_l_min -47
_diffrn_reflns_number 40836
_diffrn_reflns_theta_full 25.00
_diffrn_reflns_theta_max 25.00
_diffrn_reflns_theta_min 0.98
_diffrn_source 'sealed tube'
_exptl_absorpt_coefficient_mu 1.452
_exptl_absorpt_correction_type none
_exptl_crystal_colour colorless
_exptl_crystal_density_diffrn 1.311
_exptl_crystal_description plate
_exptl_crystal_F_000 2920
_exptl_crystal_size_max 0.31
_exptl_crystal_size_mid 0.17
_exptl_crystal_size_min 0.09
_refine_diff_density_max 0.892
_refine_diff_density_min -1.918
_refine_diff_density_rms 0.116
_refine_ls_abs_structure_details 'Flack H D (1983), Acta Cryst. A39, 876-881'
_refine_ls_abs_structure_Flack 0.024(15)
_refine_ls_extinction_method none
_refine_ls_goodness_of_fit_ref 1.019
_refine_ls_hydrogen_treatment noref
_refine_ls_matrix_type full
_refine_ls_number_parameters 399
_refine_ls_number_reflns 12426
_refine_ls_number_restraints 0
_refine_ls_restrained_S_all 1.019
_refine_ls_R_factor_all 0.1024
_refine_ls_R_factor_gt 0.0692
_refine_ls_shift/su_max 0.002
_refine_ls_shift/su_mean 0.000
_refine_ls_structure_factor_coef Fsqd
_refine_ls_weighting_details 'calc w=1/[\s^2^(Fo^2^)+(0.0600P)^2^+0.0000P] where P=(Fo^2^+2Fc^2^)/3'
_refine_ls_weighting_scheme calc
_refine_ls_wR_factor_gt 0.1450
_refine_ls_wR_factor_ref 0.1555
_reflns_number_gt 8186
_reflns_number_total 12426
_reflns_threshold_expression >2sigma(I)
_cod_data_source_file om7007953-file004.cif
_cod_data_source_block pz200
_cod_database_code 4073998

loop_
_symmetry_equiv_pos_as_xyz
'x, y, z'
'-x+1/2, -y, z+1/2'
'-x, y+1/2, -z+1/2'
'x+1/2, -y+1/2, -z'

loop_
_atom_site_label
_atom_site_type_symbol
_atom_site_fract_x
_atom_site_fract_y
_atom_site_fract_z
_atom_site_U_iso_or_equiv
_atom_site_adp_type
_atom_site_occupancy
_atom_site_symmetry_multiplicity
_atom_site_calc_flag
_atom_site_refinement_flags
Lu Lu 0.73600(3) 1.00658(3) 0.870218(8) 0.04347(14) Uani 1 1 d .
C1 C 0.7765(7) 0.8720(5) 0.83966(18) 0.0248(18) Uiso 1 1 d .
C2 C 0.7101(11) 0.7899(8) 0.8393(3) 0.072(3) Uiso 1 1 d .
H2 H 0.6374 0.7979 0.8443 0.086 Uiso 1 1 calc R
C3 C 0.7440(12) 0.7022(10) 0.8321(3) 0.093(4) Uiso 1 1 d .
H3 H 0.6984 0.6497 0.8356 0.111 Uiso 1 1 calc R
C4 C 0.8348(13) 0.6882(11) 0.8210(3) 0.098(5) Uiso 1 1 d .
H4 H 0.8587 0.6254 0.8173 0.118 Uiso 1 1 calc R
C5 C 0.8975(11) 0.7610(9) 0.8145(3) 0.078(4) Uiso 1 1 d .
H5 H 0.9597 0.7520 0.8022 0.094 Uiso 1 1 calc R
C6 C 0.8719(10) 0.8497(8) 0.8257(3) 0.062(3) Uiso 1 1 d .
H6 H 0.9232 0.8986 0.8236 0.075 Uiso 1 1 calc R
O1 O 0.8024(6) 0.9240(5) 0.91237(14) 0.0494(19) Uani 1 1 d .
C7 C 0.8140(10) 0.9631(8) 0.9447(3) 0.071(4) Uiso 1 1 d .
H7A H 0.7526 1.0038 0.9502 0.085 Uiso 1 1 calc R
H7B H 0.8795 1.0014 0.9465 0.085 Uiso 1 1 calc R
C8 C 0.8190(11) 0.8785(9) 0.9663(3) 0.087(4) Uiso 1 1 d .
H8A H 0.8619 0.8932 0.9853 0.104 Uiso 1 1 calc R
H8B H 0.7470 0.8600 0.9732 0.104 Uiso 1 1 calc R
C9 C 0.8682(11) 0.8018(9) 0.9480(3) 0.077(4) Uiso 1 1 d .
H9A H 0.8428 0.7391 0.9553 0.093 Uiso 1 1 calc R
H9B H 0.9464 0.8039 0.9499 0.093 Uiso 1 1 calc R
C10 C 0.8327(10) 0.8213(8) 0.9135(3) 0.060(3) Uiso 1 1 d .
H10A H 0.8914 0.8082 0.8985 0.072 Uiso 1 1 calc R
H10B H 0.7716 0.7808 0.9078 0.072 Uiso 1 1 calc R
O2 O 0.5707(6) 0.9557(5) 0.88099(14) 0.059(2) Uani 1 1 d .
C11 C 0.4785(10) 0.9702(10) 0.8603(3) 0.090(4) Uiso 1 1 d .
H11A H 0.4847 0.9311 0.8409 0.108 Uiso 1 1 calc R
H11B H 0.4723 1.0377 0.8541 0.108 Uiso 1 1 calc R
C12 C 0.3826(13) 0.9394(11) 0.8799(4) 0.111(5) Uiso 1 1 d .
H12A H 0.3565 0.9921 0.8932 0.133 Uiso 1 1 calc R
H12B H 0.3243 0.9173 0.8660 0.133 Uiso 1 1 calc R
C13 C 0.4250(10) 0.8590(9) 0.9000(3) 0.075(4) Uiso 1 1 d .
H13A H 0.4293 0.7991 0.8878 0.090 Uiso 1 1 calc R
H13B H 0.3808 0.8488 0.9191 0.090 Uiso 1 1 calc R
C14 C 0.5341(10) 0.8956(8) 0.9087(3) 0.067(3) Uiso 1 1 d .
H14A H 0.5308 0.9341 0.9282 0.080 Uiso 1 1 calc R
H14B H 0.5836 0.8421 0.9122 0.080 Uiso 1 1 calc R
O3 O 0.7054(7) 1.1425(5) 0.90186(17) 0.068(2) Uani 1 1 d .
C15 C 0.6135(14) 1.1620(12) 0.9241(4) 0.121(6) Uiso 1 1 d .
H15A H 0.5983 1.1050 0.9370 0.145 Uiso 1 1 calc R
H15B H 0.5492 1.1780 0.9118 0.145 Uiso 1 1 calc R
C16 C 0.6447(16) 1.2466(13) 0.9460(5) 0.149(7) Uiso 1 1 d .
H16A H 0.5826 1.2879 0.9499 0.179 Uiso 1 1 calc R
H16B H 0.6710 1.2229 0.9666 0.179 Uiso 1 1 calc R
C17 C 0.7269(14) 1.2987(11) 0.9298(4) 0.126(6) Uiso 1 1 d .
H17A H 0.7811 1.3217 0.9449 0.151 Uiso 1 1 calc R
H17B H 0.6970 1.3537 0.9183 0.151 Uiso 1 1 calc R
C18 C 0.7764(12) 1.2229(9) 0.9057(3) 0.085(4) Uiso 1 1 d .
H18A H 0.7884 1.2534 0.8848 0.102 Uiso 1 1 calc R
H18B H 0.8456 1.2007 0.9138 0.102 Uiso 1 1 calc R
O4 O 0.6704(6) 1.0807(4) 0.82596(13) 0.0465(18) Uani 1 1 d .
C19 C 0.6398(10) 1.1813(8) 0.8258(3) 0.064(3) Uiso 1 1 d .
H19A H 0.6950 1.2214 0.8357 0.077 Uiso 1 1 calc R
H19B H 0.5717 1.1913 0.8369 0.077 Uiso 1 1 calc R
C20 C 0.6295(15) 1.2020(13) 0.7905(4) 0.135(7) Uiso 1 1 d .
H20A H 0.5633 1.2377 0.7865 0.162 Uiso 1 1 calc R
H20B H 0.6897 1.2419 0.7835 0.162 Uiso 1 1 calc R
C21 C 0.6283(13) 1.1211(11) 0.7736(4) 0.108(5) Uiso 1 1 d .
H21A H 0.6761 1.1272 0.7552 0.130 Uiso 1 1 calc R
H21B H 0.5558 1.1090 0.7657 0.130 Uiso 1 1 calc R
C22 C 0.6637(9) 1.0396(7) 0.7941(2) 0.054(3) Uiso 1 1 d .
H22A H 0.6116 0.9872 0.7934 0.064 Uiso 1 1 calc R
H22B H 0.7335 1.0154 0.7871 0.064 Uiso 1 1 calc R
O5 O 0.8986(6) 1.0695(5) 0.85923(14) 0.0478(18) Uani 1 1 d .
C23 C 0.9930(11) 1.0479(10) 0.8784(3) 0.088(4) Uiso 1 1 d .
H23A H 0.9999 0.9787 0.8817 0.106 Uiso 1 1 calc R
H23B H 0.9884 1.0793 0.8994 0.106 Uiso 1 1 calc R
C24 C 1.0851(18) 1.0851(15) 0.8601(5) 0.183(9) Uiso 1 1 d .
H24A H 1.1205 1.0330 0.8486 0.220 Uiso 1 1 calc R
H24B H 1.1371 1.1148 0.8746 0.220 Uiso 1 1 calc R
C25 C 1.0413(14) 1.1595(12) 0.8366(4) 0.128(6) Uiso 1 1 d .
H25A H 1.0418 1.2240 0.8459 0.153 Uiso 1 1 calc R
H25B H 1.0823 1.1599 0.8166 0.153 Uiso 1 1 calc R
C26 C 0.9319(11) 1.1251(10) 0.8314(3) 0.085(4) Uiso 1 1 d .
H26A H 0.8835 1.1796 0.8284 0.102 Uiso 1 1 calc R
H26B H 0.9291 1.0851 0.8122 0.102 Uiso 1 1 calc R
B1 B 0.7524(8) 1.4792(7) 0.7428(2) 0.045(3) Uiso 1 1 d .
C27 C 0.7163(9) 1.3855(7) 0.7205(2) 0.046(3) Uiso 1 1 d .
C28 C 0.7916(10) 1.3423(7) 0.6994(3) 0.060(3) Uiso 1 1 d .
H28 H 0.8614 1.3669 0.6981 0.073 Uiso 1 1 calc R
C29 C 0.7617(11) 1.2612(8) 0.6803(3) 0.077(3) Uiso 1 1 d .
H29 H 0.8114 1.2321 0.6665 0.092 Uiso 1 1 calc R
C30 C 0.6613(12) 1.2279(10) 0.6824(3) 0.086(4) Uiso 1 1 d .
H30 H 0.6431 1.1739 0.6701 0.103 Uiso 1 1 calc R
C31 C 0.5824(11) 1.2683(9) 0.7016(3) 0.075(4) Uiso 1 1 d .
H31 H 0.5121 1.2445 0.7017 0.091 Uiso 1 1 calc R
C32 C 0.6133(9) 1.3481(8) 0.7214(3) 0.060(3) Uiso 1 1 d .
H32 H 0.5626 1.3756 0.7352 0.072 Uiso 1 1 calc R
C33 C 0.6939(8) 1.4724(7) 0.7784(2) 0.049(3) Uiso 1 1 d .
C34 C 0.5844(8) 1.4981(9) 0.7826(2) 0.064(3) Uiso 1 1 d .
H34 H 0.5456 1.5231 0.7652 0.077 Uiso 1 1 calc R
C35 C 0.5337(9) 1.4862(9) 0.8126(2) 0.071(3) Uiso 1 1 d .
H35 H 0.4608 1.5020 0.8144 0.086 Uiso 1 1 calc R
C36 C 0.5851(10) 1.4535(8) 0.8387(3) 0.073(4) Uiso 1 1 d .
H36 H 0.5488 1.4468 0.8582 0.087 Uiso 1 1 calc R
C37 C 0.6924(10) 1.4297(7) 0.8362(3) 0.065(3) Uiso 1 1 d .
H37 H 0.7307 1.4084 0.8542 0.078 Uiso 1 1 calc R
C38 C 0.7428(9) 1.4382(6) 0.8062(2) 0.047(2) Uiso 1 1 d .
H38 H 0.8148 1.4194 0.8048 0.056 Uiso 1 1 calc R
C39 C 0.7144(9) 1.5794(7) 0.7252(2) 0.051(3) Uiso 1 1 d .
C40 C 0.6982(9) 1.6663(8) 0.7412(3) 0.065(3) Uiso 1 1 d .
H40 H 0.7043 1.6652 0.7636 0.077 Uiso 1 1 calc R
C41 C 0.6739(10) 1.7545(9) 0.7271(3) 0.077(4) Uiso 1 1 d .
H41 H 0.6671 1.8106 0.7394 0.092 Uiso 1 1 calc R
C42 C 0.6600(11) 1.7556(9) 0.6939(3) 0.078(4) Uiso 1 1 d .
H42 H 0.6396 1.8130 0.6838 0.094 Uiso 1 1 calc R
C43 C 0.6754(9) 1.6744(8) 0.6753(3) 0.066(3) Uiso 1 1 d .
H43 H 0.6693 1.6771 0.6530 0.079 Uiso 1 1 calc R
C44 C 0.7015(9) 1.5844(7) 0.6915(2) 0.055(3) Uiso 1 1 d .
H44 H 0.7100 1.5285 0.6792 0.066 Uiso 1 1 calc R
C45 C 0.8839(7) 1.4803(7) 0.7495(2) 0.041(2) Uiso 1 1 d .
C46 C 0.9465(9) 1.5661(7) 0.7505(2) 0.044(3) Uiso 1 1 d .
H46 H 0.9133 1.6248 0.7456 0.053 Uiso 1 1 calc R
C47 C 1.0556(10) 1.5660(9) 0.7585(3) 0.065(3) Uiso 1 1 d .
H47 H 1.0936 1.6240 0.7595 0.079 Uiso 1 1 calc R
C48 C 1.1072(8) 1.4803(8) 0.7649(2) 0.057(3) Uiso 1 1 d .
H48 H 1.1801 1.4796 0.7704 0.068 Uiso 1 1 calc R
C49 C 1.0510(10) 1.3971(9) 0.7631(3) 0.063(3) Uiso 1 1 d .
H49 H 1.0874 1.3392 0.7667 0.076 Uiso 1 1 calc R
C50 C 0.9416(10) 1.3933(8) 0.7561(3) 0.060(3) Uiso 1 1 d .
H50 H 0.9059 1.3341 0.7557 0.073 Uiso 1 1 calc R
B2 B 0.2176(14) 0.9547(10) 0.9855(3) 0.074(4) Uiso 1 1 d .
C51 C 0.1620(9) 0.9176(8) 1.0212(3) 0.058(3) Uiso 1 1 d .
C52 C 0.0692(10) 0.8691(8) 1.0256(3) 0.067(3) Uiso 1 1 d .
H52 H 0.0318 0.8521 1.0069 0.080 Uiso 1 1 calc R
C53 C 0.0221(10) 0.8413(8) 1.0544(3) 0.072(4) Uiso 1 1 d .
H53 H -0.0418 0.8060 1.0554 0.086 Uiso 1 1 calc R
C54 C 0.0788(10) 0.8710(8) 1.0821(3) 0.064(3) Uiso 1 1 d .
H54 H 0.0508 0.8560 1.1023 0.077 Uiso 1 1 calc R
C55 C 0.1694(10) 0.9187(8) 1.0804(3) 0.072(4) Uiso 1 1 d .
H55 H 0.2047 0.9367 1.0993 0.087 Uiso 1 1 calc R
C56 C 0.2154(10) 0.9438(7) 1.0499(2) 0.061(3) Uiso 1 1 d .
H56 H 0.2805 0.9773 1.0490 0.073 Uiso 1 1 calc R
C57 C 0.3390(10) 0.9683(9) 0.9906(3) 0.066(4) Uiso 1 1 d .
C58 C 0.3901(12) 1.0641(10) 0.9959(3) 0.082(4) Uiso 1 1 d .
H58 H 0.3488 1.1204 0.9952 0.099 Uiso 1 1 calc R
C59 C 0.4929(12) 1.0686(11) 1.0016(3) 0.084(4) Uiso 1 1 d .
H59 H 0.5200 1.1303 1.0055 0.100 Uiso 1 1 calc R
C60 C 0.5636(10) 0.9990(11) 1.0028(3) 0.087(4) Uiso 1 1 d .
H60 H 0.6355 1.0104 1.0081 0.105 Uiso 1 1 calc R
C61 C 0.5261(12) 0.9069(10) 0.9955(3) 0.084(4) Uiso 1 1 d .
H61 H 0.5724 0.8539 0.9951 0.101 Uiso 1 1 calc R
C62 C 0.4206(11) 0.8972(9) 0.9890(3) 0.074(4) Uiso 1 1 d .
H62 H 0.3982 0.8358 0.9827 0.089 Uiso 1 1 calc R
C63 C 0.1825(10) 0.8727(8) 0.9577(3) 0.058(3) Uiso 1 1 d .
C64 C 0.2016(9) 0.7743(7) 0.9637(3) 0.056(3) Uiso 1 1 d .
H64 H 0.2230 0.7557 0.9843 0.067 Uiso 1 1 calc R
C65 C 0.1898(9) 0.7030(8) 0.9399(3) 0.063(3) Uiso 1 1 d .
H65 H 0.2030 0.6384 0.9449 0.075 Uiso 1 1 calc R
C66 C 0.1583(9) 0.7290(8) 0.9090(3) 0.056(3) Uiso 1 1 d .
H66 H 0.1490 0.6824 0.8930 0.067 Uiso 1 1 calc R
C67 C 0.1417(9) 0.8233(8) 0.9027(3) 0.060(3) Uiso 1 1 d .
H67 H 0.1199 0.8409 0.8820 0.072 Uiso 1 1 calc R
C68 C 0.1555(8) 0.8964(8) 0.9259(2) 0.054(3) Uiso 1 1 d .
H68 H 0.1466 0.9609 0.9200 0.065 Uiso 1 1 calc R
C69 C 0.1458(12) 1.0574(10) 0.9761(3) 0.082(4) Uiso 1 1 d .
C70 C 0.0532(12) 1.0836(10) 0.9855(4) 0.092(5) Uiso 1 1 d .
H70 H 0.0214 1.0453 1.0014 0.111 Uiso 1 1 calc R
C71 C -0.0124(14) 1.1697(11) 0.9743(4) 0.117(6) Uiso 1 1 d .
H71 H -0.0793 1.1898 0.9820 0.140 Uiso 1 1 calc R
C72 C 0.0478(14) 1.2117(11) 0.9502(4) 0.104(5) Uiso 1 1 d .
H72 H 0.0115 1.2627 0.9403 0.124 Uiso 1 1 calc R
C73 C 0.1382(16) 1.1984(14) 0.9385(5) 0.146(7) Uiso 1 1 d .
H73 H 0.1636 1.2392 0.9224 0.175 Uiso 1 1 calc R
C74 C 0.2071(15) 1.1166(10) 0.9503(4) 0.108(5) Uiso 1 1 d .
H74 H 0.2769 1.1034 0.9431 0.129 Uiso 1 1 calc R
O6 O 0.9894(14) 0.3791(12) 0.8808(4) 0.213(7) Uiso 1 1 d .
C75 C 1.0453(16) 0.4141(13) 0.8525(4) 0.141(7) Uiso 1 1 d .
H75A H 1.0172 0.3834 0.8332 0.169 Uiso 1 1 calc R
H75B H 1.1220 0.4004 0.8541 0.169 Uiso 1 1 calc R
C76 C 1.0262(13) 0.5200(12) 0.8515(4) 0.131(6) Uiso 1 1 d .
H76A H 0.9847 0.5377 0.8325 0.157 Uiso 1 1 calc R
H76B H 1.0941 0.5552 0.8512 0.157 Uiso 1 1 calc R
C77 C 0.9625(15) 0.5415(12) 0.8824(4) 0.129(6) Uiso 1 1 d .
H77A H 0.9873 0.6008 0.8925 0.154 Uiso 1 1 calc R
H77B H 0.8857 0.5469 0.8779 0.154 Uiso 1 1 calc R
C78 C 0.9851(17) 0.4588(13) 0.9025(4) 0.153(8) Uiso 1 1 d .
H78A H 1.0535 0.4667 0.9136 0.184 Uiso 1 1 calc R
H78B H 0.9284 0.4497 0.9184 0.184 Uiso 1 1 calc R
O7 O 0.3278(17) 0.4438(15) 0.9360(5) 0.255(9) Uiso 1 1 d .
C79 C 0.373(3) 0.348(3) 0.9423(9) 0.37(2) Uiso 1 1 d .
H79A H 0.3208 0.3031 0.9514 0.448 Uiso 1 1 calc R
H79B H 0.4379 0.3497 0.9555 0.448 Uiso 1 1 calc R
C80 C 0.3970(17) 0.3283(15) 0.9051(5) 0.156(8) Uiso 1 1 d .
H80A H 0.4718 0.3440 0.9004 0.187 Uiso 1 1 calc R
H80B H 0.3859 0.2603 0.9003 0.187 Uiso 1 1 calc R
C81 C 0.3381(17) 0.3770(14) 0.8882(5) 0.149(7) Uiso 1 1 d .
H81A H 0.2720 0.3408 0.8846 0.178 Uiso 1 1 calc R
H81B H 0.3729 0.3848 0.8673 0.178 Uiso 1 1 calc R
C82 C 0.307(2) 0.477(2) 0.9006(7) 0.272(13) Uiso 1 1 d .
H82A H 0.3560 0.5279 0.8934 0.326 Uiso 1 1 calc R
H82B H 0.2328 0.4945 0.8963 0.326 Uiso 1 1 calc R

loop_
_atom_site_aniso_label
_atom_site_aniso_U_11
_atom_site_aniso_U_22
_atom_site_aniso_U_33
_atom_site_aniso_U_23
_atom_site_aniso_U_13
_atom_site_aniso_U_12
Lu 0.0642(3) 0.0373(2) 0.02893(19) 0.0066(2) -0.0021(2) -0.0050(3)
O1 0.063(5) 0.050(4) 0.035(4) -0.006(3) -0.011(3) -0.019(4)
O2 0.082(6) 0.075(5) 0.021(4) 0.024(3) -0.013(3) -0.022(4)
O3 0.071(6) 0.080(5) 0.052(5) 0.012(4) 0.007(4) 0.000(5)
O4 0.077(5) 0.046(4) 0.016(3) -0.001(3) 0.000(3) -0.003(4)
O5 0.063(5) 0.055(4) 0.026(4) 0.017(3) 0.000(3) -0.017(4)

loop_
_atom_type_symbol
_atom_type_description
_atom_type_scat_dispersion_real
_atom_type_scat_dispersion_imag
_atom_type_scat_source
C C 0.0033 0.0016 'International Tables Vol C Tables 4.2.6.8 and 6.1.1.4'
H H 0.0000 0.0000 'International Tables Vol C Tables 4.2.6.8 and 6.1.1.4'
B B 0.0013 0.0007 'International Tables Vol C Tables 4.2.6.8 and 6.1.1.4'
O O 0.0106 0.0060 'International Tables Vol C Tables 4.2.6.8 and 6.1.1.4'
Lu Lu -0.4720 5.8584 'International Tables Vol C Tables 4.2.6.8 and 6.1.1.4'

loop_
_geom_angle_atom_site_label_1
_geom_angle_atom_site_label_2
_geom_angle_atom_site_label_3
_geom_angle
O2 Lu O5 175.7(3)
O2 Lu O1 91.2(2)
O5 Lu O1 91.5(2)
O2 Lu O4 88.6(2)
O5 Lu O4 89.0(2)
O1 Lu O4 176.3(2)
O2 Lu C1 93.2(3)
O5 Lu C1 90.4(3)
O1 Lu C1 86.4(2)
O4 Lu C1 89.9(2)
O2 Lu O3 89.6(3)
O5 Lu O3 86.9(3)
O1 Lu O3 91.9(2)
O4 Lu O3 91.8(2)
C1 Lu O3 176.7(3)
C6 C1 C2 108.9(9)
C6 C1 Lu 127.6(7)
C2 C1 Lu 122.1(7)
C3 C2 C1 124.1(13)
C3 C2 H2 117.9
C1 C2 H2 117.9
C4 C3 C2 121.3(16)
C4 C3 H3 119.3
C2 C3 H3 119.3
C3 C4 C5 120.2(17)
C3 C4 H4 119.9
C5 C4 H4 119.9
C4 C5 C6 119.5(15)
C4 C5 H5 120.3
C6 C5 H5 120.3
C5 C6 C1 124.0(12)
C5 C6 H6 118.0
C1 C6 H6 118.0
C7 O1 C10 107.8(7)
C7 O1 Lu 124.4(6)
C10 O1 Lu 127.6(5)
O1 C7 C8 105.5(9)
O1 C7 H7A 110.6
C8 C7 H7A 110.6
O1 C7 H7B 110.6
C8 C7 H7B 110.6
H7A C7 H7B 108.8
C9 C8 C7 106.7(11)
C9 C8 H8A 110.4
C7 C8 H8A 110.4
C9 C8 H8B 110.4
C7 C8 H8B 110.4
H8A C8 H8B 108.6
C8 C9 C10 103.9(10)
C8 C9 H9A 111.0
C10 C9 H9A 111.0
C8 C9 H9B 111.0
C10 C9 H9B 111.0
H9A C9 H9B 109.0
O1 C10 C9 105.9(9)
O1 C10 H10A 110.5
C9 C10 H10A 110.5
O1 C10 H10B 110.5
C9 C10 H10B 110.5
H10A C10 H10B 108.7
C11 O2 C14 107.2(8)
C11 O2 Lu 124.7(6)
C14 O2 Lu 128.0(6)
O2 C11 C12 105.4(10)
O2 C11 H11A 110.7
C12 C11 H11A 110.7
O2 C11 H11B 110.7
C12 C11 H11B 110.7
H11A C11 H11B 108.8
C13 C12 C11 103.7(12)
C13 C12 H12A 111.0
C11 C12 H12A 111.0
C13 C12 H12B 111.0
C11 C12 H12B 111.0
H12A C12 H12B 109.0
C12 C13 C14 101.6(11)
C12 C13 H13A 111.4
C14 C13 H13A 111.4
C12 C13 H13B 111.4
C14 C13 H13B 111.4
H13A C13 H13B 109.3
O2 C14 C13 106.4(9)
O2 C14 H14A 110.5
C13 C14 H14A 110.5
O2 C14 H14B 110.5
C13 C14 H14B 110.5
H14A C14 H14B 108.6
C18 O3 C15 105.2(10)
C18 O3 Lu 126.4(7)
C15 O3 Lu 128.3(8)
O3 C15 C16 108.2(14)
O3 C15 H15A 110.1
C16 C15 H15A 110.1
O3 C15 H15B 110.1
C16 C15 H15B 110.1
H15A C15 H15B 108.4
C17 C16 C15 106.9(16)
C17 C16 H16A 110.4
C15 C16 H16A 110.4
C17 C16 H16B 110.4
C15 C16 H16B 110.4
H16A C16 H16B 108.6
C16 C17 C18 104.0(14)
C16 C17 H17A 111.0
C18 C17 H17A 111.0
C16 C17 H17B 111.0
C18 C17 H17B 111.0
H17A C17 H17B 109.0
O3 C18 C17 110.5(12)
O3 C18 H18A 109.6
C17 C18 H18A 109.6
O3 C18 H18B 109.6
C17 C18 H18B 109.6
H18A C18 H18B 108.1
C22 O4 C19 111.1(7)
C22 O4 Lu 126.0(5)
C19 O4 Lu 122.5(6)
O4 C19 C20 102.2(10)
O4 C19 H19A 111.3
C20 C19 H19A 111.3
O4 C19 H19B 111.3
C20 C19 H19B 111.3
H19A C19 H19B 109.2
C21 C20 C19 110.9(15)
C21 C20 H20A 109.5
C19 C20 H20A 109.5
C21 C20 H20B 109.5
C19 C20 H20B 109.5
H20A C20 H20B 108.1
C20 C21 C22 109.9(14)
C20 C21 H21A 109.7
C22 C21 H21A 109.7
C20 C21 H21B 109.7
C22 C21 H21B 109.7
H21A C21 H21B 108.2
O4 C22 C21 104.0(9)
O4 C22 H22A 111.0
C21 C22 H22A 111.0
O4 C22 H22B 111.0
C21 C22 H22B 111.0
H22A C22 H22B 109.0
C23 O5 C26 108.5(9)
C23 O5 Lu 122.4(6)
C26 O5 Lu 128.7(7)
O5 C23 C24 105.9(13)
O5 C23 H23A 110.6
C24 C23 H23A 110.6
O5 C23 H23B 110.6
C24 C23 H23B 110.6
H23A C23 H23B 108.7
C23 C24 C25 107.0(17)
C23 C24 H24A 110.3
C25 C24 H24A 110.3
C23 C24 H24B 110.3
C25 C24 H24B 110.3
H24A C24 H24B 108.6
C26 C25 C24 101.9(15)
C26 C25 H25A 111.4
C24 C25 H25A 111.4
C26 C25 H25B 111.4
C24 C25 H25B 111.4
H25A C25 H25B 109.3
O5 C26 C25 108.9(12)
O5 C26 H26A 109.9
C25 C26 H26A 109.9
O5 C26 H26B 109.9
C25 C26 H26B 109.9
H26A C26 H26B 108.3
C39 B1 C33 108.7(8)
C39 B1 C45 110.6(8)
C33 B1 C45 106.4(7)
C39 B1 C27 109.8(7)
C33 B1 C27 109.7(8)
C45 B1 C27 111.6(8)
C32 C27 C28 118.1(10)
C32 C27 B1 122.0(10)
C28 C27 B1 119.9(10)
C27 C28 C29 120.5(12)
C27 C28 H28 119.8
C29 C28 H28 119.8
C30 C29 C28 118.6(13)
C30 C29 H29 120.7
C28 C29 H29 120.7
C29 C30 C31 124.2(14)
C29 C30 H30 117.9
C31 C30 H30 117.9
C30 C31 C32 117.1(13)
C30 C31 H31 121.5
C32 C31 H31 121.5
C27 C32 C31 121.5(11)
C27 C32 H32 119.2
C31 C32 H32 119.2
C38 C33 C34 113.9(9)
C38 C33 B1 125.0(9)
C34 C33 B1 121.0(8)
C35 C34 C33 120.5(10)
C35 C34 H34 119.7
C33 C34 H34 119.7
C36 C35 C34 122.9(11)
C36 C35 H35 118.5
C34 C35 H35 118.5
C35 C36 C37 119.0(12)
C35 C36 H36 120.5
C37 C36 H36 120.5
C36 C37 C38 118.6(11)
C36 C37 H37 120.7
C38 C37 H37 120.7
C33 C38 C37 125.0(10)
C33 C38 H38 117.5
C37 C38 H38 117.5
C40 C39 C44 114.6(10)
C40 C39 B1 124.2(9)
C44 C39 B1 121.1(9)
C39 C40 C41 126.3(11)
C39 C40 H40 116.9
C41 C40 H40 116.9
C42 C41 C40 117.1(12)
C42 C41 H41 121.5
C40 C41 H41 121.5
C43 C42 C41 121.9(13)
C43 C42 H42 119.1
C41 C42 H42 119.1
C42 C43 C44 118.4(12)
C42 C43 H43 120.8
C44 C43 H43 120.8
C39 C44 C43 121.7(10)
C39 C44 H44 119.2
C43 C44 H44 119.2
C46 C45 C50 115.2(8)
C46 C45 B1 123.5(8)
C50 C45 B1 121.3(9)
C47 C46 C45 122.5(10)
C47 C46 H46 118.8
C45 C46 H46 118.8
C48 C47 C46 120.0(12)
C48 C47 H47 120.0
C46 C47 H47 120.0
C49 C48 C47 119.1(10)
C49 C48 H48 120.5
C47 C48 H48 120.5
C48 C49 C50 123.3(12)
C48 C49 H49 118.4
C50 C49 H49 118.4
C49 C50 C45 119.9(11)
C49 C50 H50 120.0
C45 C50 H50 120.0
C57 B2 C63 115.7(11)
C57 B2 C51 108.3(11)
C63 B2 C51 106.6(10)
C57 B2 C69 116.0(11)
C63 B2 C69 105.7(10)
C51 B2 C69 103.6(11)
C52 C51 C56 114.5(11)
C52 C51 B2 127.8(11)
C56 C51 B2 117.7(10)
C51 C52 C53 128.1(12)
C51 C52 H52 115.9
C53 C52 H52 115.9
C52 C53 C54 114.3(12)
C52 C53 H53 122.8
C54 C53 H53 122.8
C55 C54 C53 122.3(12)
C55 C54 H54 118.9
C53 C54 H54 118.9
C54 C55 C56 120.9(12)
C54 C55 H55 119.5
C56 C55 H55 119.5
C51 C56 C55 119.8(11)
C51 C56 H56 120.1
C55 C56 H56 120.1
C62 C57 C58 108.9(11)
C62 C57 B2 127.7(12)
C58 C57 B2 123.3(11)
C59 C58 C57 119.2(14)
C59 C58 H58 120.4
C57 C58 H58 120.4
C60 C59 C58 129.2(16)
C60 C59 H59 115.4
C58 C59 H59 115.4
C59 C60 C61 116.4(14)
C59 C60 H60 121.8
C61 C60 H60 121.8
C62 C61 C60 117.4(14)
C62 C61 H61 121.3
C60 C61 H61 121.3
C61 C62 C57 128.3(14)
C61 C62 H62 115.9
C57 C62 H62 115.9
C68 C63 C64 115.8(10)
C68 C63 B2 123.4(10)
C64 C63 B2 119.4(10)
C63 C64 C65 122.7(11)
C63 C64 H64 118.7
C65 C64 H64 118.7
C66 C65 C64 119.7(11)
C66 C65 H65 120.1
C64 C65 H65 120.1
C67 C66 C65 118.2(11)
C67 C66 H66 120.9
C65 C66 H66 120.9
C66 C67 C68 123.2(11)
C66 C67 H67 118.4
C68 C67 H67 118.4
C63 C68 C67 120.2(11)
C63 C68 H68 119.9
C67 C68 H68 119.9
C70 C69 C74 120.5(15)
C70 C69 B2 129.4(14)
C74 C69 B2 109.9(12)
C69 C70 C71 128.0(16)
C69 C70 H70 116.0
C71 C70 H70 116.0
C72 C71 C70 105.4(16)
C72 C71 H71 127.3
C70 C71 H71 127.3
C73 C72 C71 136(2)
C73 C72 H72 112.2
C71 C72 H72 112.2
C72 C73 C74 120(2)
C72 C73 H73 119.9
C74 C73 H73 119.9
C73 C74 C69 110.2(16)
C73 C74 H74 124.9
C69 C74 H74 124.9
C78 O6 C75 105.6(17)
O6 C75 C76 106.2(16)
O6 C75 H75A 110.5
C76 C75 H75A 110.5
O6 C75 H75B 110.5
C76 C75 H75B 110.5
H75A C75 H75B 108.7
C75 C76 C77 104.4(14)
C75 C76 H76A 110.9
C77 C76 H76A 110.9
C75 C76 H76B 110.9
C77 C76 H76B 110.9
H76A C76 H76B 108.9
C78 C77 C76 103.2(15)
C78 C77 H77A 111.1
C76 C77 H77A 111.1
C78 C77 H77B 111.1
C76 C77 H77B 111.1
H77A C77 H77B 109.1
O6 C78 C77 104.9(15)
O6 C78 H78A 110.8
C77 C78 H78A 110.8
O6 C78 H78B 110.8
C77 C78 H78B 110.8
H78A C78 H78B 108.8
C79 O7 C82 120(2)
O7 C79 C80 93(2)
O7 C79 H79A 113.1
C80 C79 H79A 113.1
O7 C79 H79B 113.1
C80 C79 H79B 113.1
H79A C79 H79B 110.5
C81 C80 C79 111(2)
C81 C80 H80A 109.5
C79 C80 H80A 109.5
C81 C80 H80B 109.5
C79 C80 H80B 109.5
H80A C80 H80B 108.1
C80 C81 C82 117(2)
C80 C81 H81A 108.0
C82 C81 H81A 108.0
C80 C81 H81B 108.0
C82 C81 H81B 108.0
H81A C81 H81B 107.2
O7 C82 C81 90.4(19)
O7 C82 H82A 113.6
C81 C82 H82A 113.6
O7 C82 H82B 113.6
C81 C82 H82B 113.6
H82A C82 H82B 110.8

loop_
_geom_bond_atom_site_label_1
_geom_bond_atom_site_label_2
_geom_bond_distance
Lu O2 2.207(8)
Lu O5 2.237(7)
Lu O1 2.239(6)
Lu O4 2.249(6)
Lu C1 2.303(7)
Lu O3 2.320(8)
C1 C6 1.350(14)
C1 C2 1.401(13)
C2 C3 1.316(15)
C2 H2 0.9300
C3 C4 1.228(17)
C3 H3 0.9300
C4 C5 1.299(17)
C4 H4 0.9300
C5 C6 1.347(15)
C5 H5 0.9300
C6 H6 0.9300
O1 C7 1.451(11)
O1 C10 1.468(12)
C7 C8 1.470(14)
C7 H7A 0.9700
C7 H7B 0.9700
C8 C9 1.437(15)
C8 H8A 0.9700
C8 H8B 0.9700
C9 C10 1.519(14)
C9 H9A 0.9700
C9 H9B 0.9700
C10 H10A 0.9700
C10 H10B 0.9700
O2 C11 1.441(13)
O2 C14 1.485(12)
C11 C12 1.498(18)
C11 H11A 0.9700
C11 H11B 0.9700
C12 C13 1.485(16)
C12 H12A 0.9700
C12 H12B 0.9700
C13 C14 1.485(15)
C13 H13A 0.9700
C13 H13B 0.9700
C14 H14A 0.9700
C14 H14B 0.9700
O3 C18 1.424(14)
O3 C15 1.487(17)
C15 C16 1.53(2)
C15 H15A 0.9700
C15 H15B 0.9700
C16 C17 1.41(2)
C16 H16A 0.9700
C16 H16B 0.9700
C17 C18 1.571(18)
C17 H17A 0.9700
C17 H17B 0.9700
C18 H18A 0.9700
C18 H18B 0.9700
O4 C22 1.438(10)
O4 C19 1.441(12)
C19 C20 1.493(18)
C19 H19A 0.9700
C19 H19B 0.9700
C20 C21 1.317(18)
C20 H20A 0.9700
C20 H20B 0.9700
C21 C22 1.475(16)
C21 H21A 0.9700
C21 H21B 0.9700
C22 H22A 0.9700
C22 H22B 0.9700
O5 C23 1.443(13)
O5 C26 1.443(13)
C23 C24 1.46(2)
C23 H23A 0.9700
C23 H23B 0.9700
C24 C25 1.52(2)
C24 H24A 0.9700
C24 H24B 0.9700
C25 C26 1.450(19)
C25 H25A 0.9700
C25 H25B 0.9700
C26 H26A 0.9700
C26 H26B 0.9700
B1 C39 1.632(14)
B1 C33 1.646(13)
B1 C45 1.650(13)
B1 C27 1.651(13)
C27 C32 1.375(15)
C27 C28 1.407(14)
C28 C29 1.421(14)
C28 H28 0.9300
C29 C30 1.327(17)
C29 H29 0.9300
C30 C31 1.376(18)
C30 H30 0.9300
C31 C32 1.426(15)
C31 H31 0.9300
C32 H32 0.9300
C33 C38 1.382(12)
C33 C34 1.411(13)
C34 C35 1.401(13)
C34 H34 0.9300
C35 C36 1.332(14)
C35 H35 0.9300
C36 C37 1.370(15)
C36 H36 0.9300
C37 C38 1.393(13)
C37 H37 0.9300
C38 H38 0.9300
C39 C40 1.386(14)
C39 C44 1.405(13)
C40 C41 1.385(14)
C40 H40 0.9300
C41 C42 1.386(16)
C41 H41 0.9300
C42 C43 1.372(15)
C42 H42 0.9300
C43 C44 1.448(14)
C43 H43 0.9300
C44 H44 0.9300
C45 C46 1.417(13)
C45 C50 1.424(14)
C46 C47 1.390(15)
C46 H46 0.9300
C47 C48 1.370(14)
C47 H47 0.9300
C48 C49 1.345(14)
C48 H48 0.9300
C49 C50 1.384(16)
C49 H49 0.9300
C50 H50 0.9300
B2 C57 1.53(2)
B2 C63 1.672(17)
B2 C51 1.708(18)
B2 C69 1.717(18)
C51 C52 1.342(15)
C51 C56 1.407(14)
C52 C53 1.380(15)
C52 H52 0.9300
C53 C54 1.403(15)
C53 H53 0.9300
C54 C55 1.302(15)
C54 H54 0.9300
C55 C56 1.425(14)
C55 H55 0.9300
C56 H56 0.9300
C57 C62 1.409(16)
C57 C58 1.484(17)
C58 C59 1.295(18)
C58 H58 0.9300
C59 C60 1.300(16)
C59 H59 0.9300
C60 C61 1.388(17)
C60 H60 0.9300
C61 C62 1.339(18)
C61 H61 0.9300
C62 H62 0.9300
C63 C68 1.395(14)
C63 C64 1.401(13)
C64 C65 1.400(14)
C64 H64 0.9300
C65 C66 1.383(14)
C65 H65 0.9300
C66 C67 1.344(14)
C66 H66 0.9300
C67 C68 1.402(14)
C67 H67 0.9300
C68 H68 0.9300
C69 C70 1.264(17)
C69 C74 1.542(18)
C70 C71 1.512(19)
C70 H70 0.9300
C71 C72 1.372(19)
C71 H71 0.9300
C72 C73 1.23(2)
C72 H72 0.9300
C73 C74 1.50(2)
C73 H73 0.9300
C74 H74 0.9300
O6 C78 1.42(2)
O6 C75 1.44(2)
C75 C76 1.48(2)
C75 H75A 0.9700
C75 H75B 0.9700
C76 C77 1.531(19)
C76 H76A 0.9700
C76 H76B 0.9700
C77 C78 1.44(2)
C77 H77A 0.9700
C77 H77B 0.9700
C78 H78A 0.9700
C78 H78B 0.9700
O7 C79 1.46(4)
O7 C82 1.56(3)
C79 C80 1.59(4)
C79 H79A 0.9700
C79 H79B 0.9700
C80 C81 1.21(2)
C80 H80A 0.9700
C80 H80B 0.9700
C81 C82 1.52(3)
C81 H81A 0.9700
C81 H81B 0.9700
C82 H82A 0.9700
C82 H82B 0.9700
